data_4107046
loop_
_publ_author_name
'Gregory R. Fulmer'
'Alexandra N. Herndon'
'Werner Kaminsky'
'Richard A. Kemp'
'Karen I. Goldberg'

_publ_contact_author_address
;
Department of Chemistry, BOX 351700
University of Washington
Seattle, WA 98195, USA
;
_publ_contact_author_email kaminsky@chem.washington.edu
_publ_contact_author_fax 00(206)6858665
_publ_contact_author_name 'Werner Kaminsky'
_publ_contact_author_phone 00(206)5437585
_publ_section_title
;
 Hydrogenolysis of Palladium(II) Hydroxide, Phenoxide, and Alkoxide
 Complexes
;
_journal_name_full 'Journal of the American Chemical Society'
_journal_page_first 17713
_journal_page_last 17726
_journal_paper_doi 10.1021/ja205824q
_journal_volume 133
_journal_year 2011
_chemical_formula_moiety 'C26 H47 F O P2 Pd'
_chemical_formula_sum 'C26 H47 F O P2 Pd'
_chemical_formula_weight 562.98
_chemical_name_common (tBuPCP)PdOCH2CH2F
_chemical_name_systematic (10)
_space_group_IT_number 14
_symmetry_cell_setting monoclinic
_symmetry_Int_Tables_number 14
_symmetry_space_group_name_Hall '-P 2ybc'
_symmetry_space_group_name_H-M 'P 1 21/c 1'
_atom_sites_solution_hydrogens geom
_atom_sites_solution_primary direct
_atom_sites_solution_secondary difmap
_audit_conform_dict_location ftp://ftp.iucr.org/pub/cif_core.dic
_audit_conform_dict_name cif_core.dic
_audit_conform_dict_version 2.4
_audit_creation_date 2010-11-23T15:14:17-00:00
_audit_creation_method 'WinGX routine CIF_UPDATE'
_cell_angle_alpha 90
_cell_angle_beta 102.562(3)
_cell_angle_gamma 90
_cell_formula_units_Z 4
_cell_length_a 20.9157(19)
_cell_length_b 12.4921(11)
_cell_length_c 10.8131(9)
_cell_measurement_reflns_used 715
_cell_measurement_temperature 100(2)
_cell_measurement_theta_max 20
_cell_measurement_theta_min 3
_cell_volume 2757.6(4)
_computing_cell_refinement 'SAINT (Bruker, 2007)'
_computing_data_collection 'APEX2 (Bruker, 2007)'
_computing_data_reduction 'SAINT (Bruker, 2007)'
_computing_molecular_graphics 'ORTEP-3 for Windows (Farrugia, 1997)'
_computing_publication_material 'SHELXL-97 (Sheldrick, 1997)'
_computing_structure_refinement 'SHELXL-97 (Sheldrick, 2008)'
_computing_structure_solution 'SHELXS97 (Sheldrick, 1997)'
_diffrn_ambient_temperature 100(2)
_diffrn_measured_fraction_theta_full 0.985
_diffrn_measured_fraction_theta_max 0.987
_diffrn_measurement_device_type 'Bruker APEXII CCD area-detector'
_diffrn_measurement_method '\f and \w scans'
_diffrn_radiation_monochromator graphite
_diffrn_radiation_type MoK\a
_diffrn_radiation_wavelength 0.71073
_diffrn_reflns_av_R_equivalents 0.0288
_diffrn_reflns_av_unetI/netI 0.0152
_diffrn_reflns_limit_h_max 29
_diffrn_reflns_limit_h_min -29
_diffrn_reflns_limit_k_max 17
_diffrn_reflns_limit_k_min -17
_diffrn_reflns_limit_l_max 15
_diffrn_reflns_limit_l_min -15
_diffrn_reflns_number 104443
_diffrn_reflns_theta_full 25
_diffrn_reflns_theta_max 30.52
_diffrn_reflns_theta_min 1.91
_diffrn_source 'fine-focus sealed tube'
_exptl_absorpt_coefficient_mu 0.811
_exptl_absorpt_correction_T_max 0.888
_exptl_absorpt_correction_T_min 0.7929
_exptl_absorpt_correction_type multi-scan
_exptl_absorpt_process_details '(SADABS; Bruker, 2007)'
_exptl_crystal_colour yellow
_exptl_crystal_density_diffrn 1.356
_exptl_crystal_description prism
_exptl_crystal_F_000 1184
_exptl_crystal_size_max 0.3
_exptl_crystal_size_mid 0.18
_exptl_crystal_size_min 0.15
_refine_diff_density_max 2.61
_refine_diff_density_min -1.708
_refine_diff_density_rms 0.109
_refine_ls_extinction_method none
_refine_ls_goodness_of_fit_ref 1.096
_refine_ls_hydrogen_treatment constr
_refine_ls_matrix_type full
_refine_ls_number_parameters 292
_refine_ls_number_reflns 8322
_refine_ls_number_restraints 0
_refine_ls_restrained_S_all 1.096
_refine_ls_R_factor_all 0.0538
_refine_ls_R_factor_gt 0.046
_refine_ls_shift/su_max 0.002
_refine_ls_shift/su_mean 0
_refine_ls_structure_factor_coef Fsqd
_refine_ls_weighting_details 'calc w=1/[\s^2^(Fo^2^)+(0.0236P)^2^+11.3398P] where P=(Fo^2^+2Fc^2^)/3'
_refine_ls_weighting_scheme calc
_refine_ls_wR_factor_gt 0.1008
_refine_ls_wR_factor_ref 0.1062
_reflns_number_gt 7202
_reflns_number_total 8322
_reflns_threshold_expression >2\s(I)
_cod_data_source_file ja205824q_si_003_5.cif
_cod_data_source_block (10)
_cod_database_code 4107046

loop_
_symmetry_equiv_pos_as_xyz
'x, y, z'
'-x, y+1/2, -z+1/2'
'-x, -y, -z'
'x, -y-1/2, z-1/2'

loop_
_atom_site_label
_atom_site_type_symbol
_atom_site_fract_x
_atom_site_fract_y
_atom_site_fract_z
_atom_site_U_iso_or_equiv
_atom_site_adp_type
_atom_site_occupancy
_atom_site_symmetry_multiplicity
_atom_site_calc_flag
_atom_site_refinement_flags
C1 C 0.20228(13) 0.4836(2) 0.0840(3) 0.0195(5) Uani 1 1 d .
C2 C 0.23291(14) 0.4470(2) -0.0130(3) 0.0212(5) Uani 1 1 d .
C3 C 0.19797(16) 0.4392(3) -0.1383(3) 0.0263(6) Uani 1 1 d .
H3 H 0.2196 0.4159 -0.2023 0.032 Uiso 1 1 calc R
C4 C 0.13209(16) 0.4654(3) -0.1702(3) 0.0274(6) Uani 1 1 d .
H4 H 0.1083 0.4581 -0.2553 0.033 Uiso 1 1 calc R
C5 C 0.10080(15) 0.5023(3) -0.0774(3) 0.0245(6) Uani 1 1 d .
H5 H 0.0557 0.5209 -0.0995 0.029 Uiso 1 1 calc R
C6 C 0.13541(14) 0.5121(2) 0.0483(3) 0.0205(5) Uani 1 1 d .
C7 C 0.30423(15) 0.4132(3) 0.0216(3) 0.0243(6) Uani 1 1 d .
H7A H 0.3275 0.4392 -0.0431 0.029 Uiso 1 1 calc R
H7B H 0.3075 0.3342 0.0254 0.029 Uiso 1 1 calc R
C8 C 0.10153(14) 0.5585(3) 0.1465(3) 0.0223(5) Uani 1 1 d .
H8A H 0.0564 0.5299 0.1339 0.027 Uiso 1 1 calc R
H8B H 0.099 0.6374 0.1383 0.027 Uiso 1 1 calc R
C9 C 0.13822(17) 0.6383(3) 0.4052(3) 0.0278(6) Uani 1 1 d .
C10 C 0.18308(18) 0.7253(3) 0.3718(4) 0.0342(7) Uani 1 1 d .
H10A H 0.1799 0.7897 0.422 0.051 Uiso 1 1 calc R
H10B H 0.1697 0.7425 0.2815 0.051 Uiso 1 1 calc R
H10C H 0.2284 0.6996 0.3907 0.051 Uiso 1 1 calc R
C11 C 0.06757(18) 0.6821(3) 0.3815(4) 0.0372(8) Uani 1 1 d .
H11A H 0.0664 0.7455 0.4343 0.056 Uiso 1 1 calc R
H11B H 0.0385 0.627 0.4031 0.056 Uiso 1 1 calc R
H11C H 0.053 0.7016 0.292 0.056 Uiso 1 1 calc R
C12 C 0.1620(2) 0.6105(3) 0.5454(3) 0.0444(10) Uani 1 1 d .
H12A H 0.2053 0.577 0.5587 0.067 Uiso 1 1 calc R
H12B H 0.1311 0.5608 0.5712 0.067 Uiso 1 1 calc R
H12C H 0.1648 0.676 0.5962 0.067 Uiso 1 1 calc R
C13 C 0.11056(15) 0.3952(3) 0.3478(3) 0.0246(6) Uani 1 1 d .
C14 C 0.10212(17) 0.3205(3) 0.2323(3) 0.0289(6) Uani 1 1 d .
H14A H 0.0853 0.2511 0.2531 0.043 Uiso 1 1 calc R
H14B H 0.1445 0.3104 0.2093 0.043 Uiso 1 1 calc R
H14C H 0.0711 0.3525 0.1607 0.043 Uiso 1 1 calc R
C15 C 0.15726(17) 0.3399(3) 0.4594(3) 0.0297(7) Uani 1 1 d .
H15A H 0.1619 0.3845 0.5354 0.045 Uiso 1 1 calc R
H15B H 0.2002 0.3302 0.4387 0.045 Uiso 1 1 calc R
H15C H 0.1393 0.27 0.4751 0.045 Uiso 1 1 calc R
C16 C 0.04309(18) 0.4113(3) 0.3806(4) 0.0365(8) Uani 1 1 d .
H16A H 0.0227 0.3414 0.3869 0.055 Uiso 1 1 calc R
H16B H 0.015 0.4538 0.3141 0.055 Uiso 1 1 calc R
H16C H 0.0486 0.4489 0.4618 0.055 Uiso 1 1 calc R
C17 C 0.38136(14) 0.5999(3) 0.1461(3) 0.0237(6) Uani 1 1 d .
C18 C 0.32880(16) 0.6623(3) 0.0503(3) 0.0278(6) Uani 1 1 d .
H18A H 0.3454 0.7337 0.0371 0.042 Uiso 1 1 calc R
H18B H 0.289 0.669 0.0837 0.042 Uiso 1 1 calc R
H18C H 0.3187 0.6236 -0.0304 0.042 Uiso 1 1 calc R
C19 C 0.44185(16) 0.5860(3) 0.0892(4) 0.0342(8) Uani 1 1 d .
H19A H 0.4564 0.6562 0.0655 0.051 Uiso 1 1 calc R
H19B H 0.4308 0.5404 0.0139 0.051 Uiso 1 1 calc R
H19C H 0.4771 0.5526 0.1519 0.051 Uiso 1 1 calc R
C20 C 0.39758(16) 0.6654(3) 0.2693(3) 0.0288(7) Uani 1 1 d .
H20A H 0.4335 0.6308 0.3295 0.043 Uiso 1 1 calc R
H20B H 0.3588 0.6692 0.3063 0.043 Uiso 1 1 calc R
H20C H 0.4108 0.7379 0.2508 0.043 Uiso 1 1 calc R
C21 C 0.40192(16) 0.3682(3) 0.2541(3) 0.0278(6) Uani 1 1 d .
C22 C 0.36007(19) 0.2787(3) 0.2962(4) 0.0341(7) Uani 1 1 d .
H22A H 0.3293 0.2503 0.222 0.051 Uiso 1 1 calc R
H22B H 0.3357 0.3081 0.3562 0.051 Uiso 1 1 calc R
H22C H 0.3888 0.2211 0.3372 0.051 Uiso 1 1 calc R
C23 C 0.44157(19) 0.3191(3) 0.1642(4) 0.0378(8) Uani 1 1 d .
H23A H 0.4696 0.3742 0.139 0.057 Uiso 1 1 calc R
H23B H 0.4115 0.2911 0.0888 0.057 Uiso 1 1 calc R
H23C H 0.4689 0.2608 0.2075 0.057 Uiso 1 1 calc R
C24 C 0.44770(17) 0.4152(3) 0.3724(3) 0.0355(8) Uani 1 1 d .
H24A H 0.4723 0.3572 0.4223 0.053 Uiso 1 1 calc R
H24B H 0.4216 0.4529 0.4239 0.053 Uiso 1 1 calc R
H24C H 0.4783 0.4655 0.3465 0.053 Uiso 1 1 calc R
C25 C 0.31982(18) 0.4722(3) 0.5513(3) 0.0311(7) Uani 1 1 d .
H25A H 0.3455 0.4089 0.536 0.037 Uiso 1 1 calc R
H25B H 0.2787 0.4469 0.5728 0.037 Uiso 1 1 calc R
C26 C 0.3590(2) 0.5388(3) 0.6598(3) 0.0366(8) Uani 1 1 d .
H26A H 0.3971 0.5707 0.6325 0.044 Uiso 1 1 calc R
H26B H 0.3312 0.5982 0.6784 0.044 Uiso 1 1 calc R
O1 O 0.30608(12) 0.5350(2) 0.4461(2) 0.0314(5) Uani 1 1 d .
F1 F 0.38119(17) 0.4808(2) 0.7687(2) 0.0631(8) Uani 1 1 d .
P1 P 0.34146(3) 0.47148(6) 0.17787(7) 0.01958(14) Uani 1 1 d .
P2 P 0.14923(4) 0.52103(6) 0.30474(7) 0.01992(14) Uani 1 1 d .
Pd1 Pd 0.252018(9) 0.498798(17) 0.265593(18) 0.01449(6) Uani 1 1 d .

loop_
_atom_site_aniso_label
_atom_site_aniso_U_11
_atom_site_aniso_U_22
_atom_site_aniso_U_33
_atom_site_aniso_U_23
_atom_site_aniso_U_13
_atom_site_aniso_U_12
C1 0.0163(11) 0.0276(14) 0.0139(11) 0.0002(10) 0.0018(9) -0.0035(10)
C2 0.0208(13) 0.0226(14) 0.0207(13) -0.0008(10) 0.0059(10) -0.0038(10)
C3 0.0311(16) 0.0311(16) 0.0174(13) -0.0021(11) 0.0066(11) -0.0075(12)
C4 0.0311(16) 0.0338(16) 0.0157(13) 0.0025(11) 0.0013(11) -0.0072(13)
C5 0.0204(13) 0.0285(15) 0.0220(13) 0.0053(12) -0.0011(10) -0.0053(12)
C6 0.0174(12) 0.0246(14) 0.0189(12) 0.0030(10) 0.0028(9) -0.0039(10)
C7 0.0241(14) 0.0293(15) 0.0205(13) -0.0045(11) 0.0070(11) -0.0011(12)
C8 0.0170(12) 0.0285(15) 0.0211(13) 0.0020(11) 0.0036(10) 0.0009(11)
C9 0.0311(16) 0.0270(15) 0.0266(15) -0.0036(12) 0.0091(12) 0.0046(12)
C10 0.0369(18) 0.0245(16) 0.0398(19) -0.0078(14) 0.0052(15) -0.0007(13)
C11 0.0312(18) 0.0355(19) 0.048(2) -0.0041(16) 0.0152(16) 0.0104(15)
C12 0.070(3) 0.042(2) 0.0214(16) -0.0052(14) 0.0105(17) 0.014(2)
C13 0.0232(14) 0.0248(15) 0.0296(15) 0.0036(11) 0.0136(12) -0.0023(11)
C14 0.0313(16) 0.0265(16) 0.0297(16) 0.0028(12) 0.0085(13) -0.0065(13)
C15 0.0362(17) 0.0297(16) 0.0241(15) 0.0070(12) 0.0085(13) -0.0030(13)
C16 0.0289(17) 0.043(2) 0.044(2) 0.0036(16) 0.0205(15) -0.0020(15)
C17 0.0169(12) 0.0289(15) 0.0275(14) -0.0004(12) 0.0093(11) -0.0038(11)
C18 0.0264(15) 0.0273(16) 0.0292(15) 0.0061(12) 0.0048(12) -0.0037(12)
C19 0.0227(15) 0.046(2) 0.0376(18) 0.0001(15) 0.0155(13) -0.0076(14)
C20 0.0252(15) 0.0316(17) 0.0292(16) -0.0014(13) 0.0049(12) -0.0077(12)
C21 0.0240(14) 0.0310(16) 0.0277(15) -0.0008(12) 0.0040(12) 0.0094(12)
C22 0.042(2) 0.0268(16) 0.0344(18) 0.0037(13) 0.0092(15) 0.0084(14)
C23 0.0329(18) 0.044(2) 0.0396(19) -0.0006(16) 0.0149(15) 0.0170(16)
C24 0.0269(16) 0.043(2) 0.0326(17) 0.0027(15) -0.0021(13) 0.0062(14)
C25 0.0346(17) 0.0293(16) 0.0277(16) -0.0028(12) 0.0028(13) 0.0007(13)
C26 0.046(2) 0.041(2) 0.0209(15) -0.0020(14) 0.0012(14) -0.0030(16)
O1 0.0346(13) 0.0394(13) 0.0170(10) -0.0026(9) -0.0011(9) -0.0005(10)
F1 0.091(2) 0.0582(17) 0.0301(13) 0.0038(11) -0.0095(13) 0.0000(16)
P1 0.0141(3) 0.0224(3) 0.0231(3) 0.0005(3) 0.0060(3) 0.0009(3)
P2 0.0175(3) 0.0223(4) 0.0216(3) 0.0013(3) 0.0079(3) 0.0011(3)
Pd1 0.01220(9) 0.02012(10) 0.01107(9) -0.00005(7) 0.00239(6) -0.00090(7)

loop_
_atom_type_symbol
_atom_type_description
_atom_type_scat_dispersion_real
_atom_type_scat_dispersion_imag
_atom_type_scat_source
C C 0.0033 0.0016 'International Tables Vol C Tables 4.2.6.8 and 6.1.1.4'
H H 0 0 'International Tables Vol C Tables 4.2.6.8 and 6.1.1.4'
O O 0.0106 0.006 'International Tables Vol C Tables 4.2.6.8 and 6.1.1.4'
F F 0.0171 0.0103 'International Tables Vol C Tables 4.2.6.8 and 6.1.1.4'
P P 0.1023 0.0942 'International Tables Vol C Tables 4.2.6.8 and 6.1.1.4'
Pd Pd -0.9988 1.0072 'International Tables Vol C Tables 4.2.6.8 and 6.1.1.4'

loop_
_geom_angle_atom_site_label_1
_geom_angle_atom_site_label_2
_geom_angle_atom_site_label_3
_geom_angle
C6 C1 C2 117.3(3)
C6 C1 Pd1 120.8(2)
C2 C1 Pd1 121.9(2)
C3 C2 C1 121.0(3)
C3 C2 C7 120.0(3)
C1 C2 C7 119.0(3)
C4 C3 C2 120.5(3)
C4 C3 H3 119.7
C2 C3 H3 119.7
C3 C4 C5 119.9(3)
C3 C4 H4 120.1
C5 C4 H4 120.1
C4 C5 C6 120.3(3)
C4 C5 H5 119.8
C6 C5 H5 119.8
C5 C6 C1 121.0(3)
C5 C6 C8 119.5(3)
C1 C6 C8 119.4(2)
C2 C7 P1 108.2(2)
C2 C7 H7A 110.1
P1 C7 H7A 110.1
C2 C7 H7B 110.1
P1 C7 H7B 110.1
H7A C7 H7B 108.4
C6 C8 P2 108.2(2)
C6 C8 H8A 110.1
P2 C8 H8A 110.1
C6 C8 H8B 110.1
P2 C8 H8B 110.1
H8A C8 H8B 108.4
C12 C9 C10 108.1(3)
C12 C9 C11 109.8(3)
C10 C9 C11 108.9(3)
C12 C9 P2 110.1(2)
C10 C9 P2 105.1(2)
C11 C9 P2 114.6(2)
C9 C10 H10A 109.5
C9 C10 H10B 109.5
H10A C10 H10B 109.5
C9 C10 H10C 109.5
H10A C10 H10C 109.5
H10B C10 H10C 109.5
C9 C11 H11A 109.5
C9 C11 H11B 109.5
H11A C11 H11B 109.5
C9 C11 H11C 109.5
H11A C11 H11C 109.5
H11B C11 H11C 109.5
C9 C12 H12A 109.5
C9 C12 H12B 109.5
H12A C12 H12B 109.5
C9 C12 H12C 109.5
H12A C12 H12C 109.5
H12B C12 H12C 109.5
C14 C13 C15 107.8(3)
C14 C13 C16 108.5(3)
C15 C13 C16 109.5(3)
C14 C13 P2 106.7(2)
C15 C13 P2 109.6(2)
C16 C13 P2 114.5(2)
C13 C14 H14A 109.5
C13 C14 H14B 109.5
H14A C14 H14B 109.5
C13 C14 H14C 109.5
H14A C14 H14C 109.5
H14B C14 H14C 109.5
C13 C15 H15A 109.5
C13 C15 H15B 109.5
H15A C15 H15B 109.5
C13 C15 H15C 109.5
H15A C15 H15C 109.5
H15B C15 H15C 109.5
C13 C16 H16A 109.5
C13 C16 H16B 109.5
H16A C16 H16B 109.5
C13 C16 H16C 109.5
H16A C16 H16C 109.5
H16B C16 H16C 109.5
C19 C17 C20 111.3(3)
C19 C17 C18 108.5(3)
C20 C17 C18 107.6(3)
C19 C17 P1 114.6(2)
C20 C17 P1 108.7(2)
C18 C17 P1 105.9(2)
C17 C18 H18A 109.5
C17 C18 H18B 109.5
H18A C18 H18B 109.5
C17 C18 H18C 109.5
H18A C18 H18C 109.5
H18B C18 H18C 109.5
C17 C19 H19A 109.5
C17 C19 H19B 109.5
H19A C19 H19B 109.5
C17 C19 H19C 109.5
H19A C19 H19C 109.5
H19B C19 H19C 109.5
C17 C20 H20A 109.5
C17 C20 H20B 109.5
H20A C20 H20B 109.5
C17 C20 H20C 109.5
H20A C20 H20C 109.5
H20B C20 H20C 109.5
C23 C21 C24 110.8(3)
C23 C21 C22 108.4(3)
C24 C21 C22 108.6(3)
C23 C21 P1 113.8(2)
C24 C21 P1 110.0(2)
C22 C21 P1 104.9(2)
C21 C22 H22A 109.5
C21 C22 H22B 109.5
H22A C22 H22B 109.5
C21 C22 H22C 109.5
H22A C22 H22C 109.5
H22B C22 H22C 109.5
C21 C23 H23A 109.5
C21 C23 H23B 109.5
H23A C23 H23B 109.5
C21 C23 H23C 109.5
H23A C23 H23C 109.5
H23B C23 H23C 109.5
C21 C24 H24A 109.5
C21 C24 H24B 109.5
H24A C24 H24B 109.5
C21 C24 H24C 109.5
H24A C24 H24C 109.5
H24B C24 H24C 109.5
O1 C25 C26 108.0(3)
O1 C25 H25A 110.1
C26 C25 H25A 110.1
O1 C25 H25B 110.1
C26 C25 H25B 110.1
H25A C25 H25B 108.4
F1 C26 C25 113.3(3)
F1 C26 H26A 108.9
C25 C26 H26A 108.9
F1 C26 H26B 108.9
C25 C26 H26B 108.9
H26A C26 H26B 107.7
C25 O1 Pd1 129.2(2)
C7 P1 C21 103.98(15)
C7 P1 C17 106.57(15)
C21 P1 C17 112.72(15)
C7 P1 Pd1 102.51(10)
C21 P1 Pd1 117.00(11)
C17 P1 Pd1 112.52(10)
C8 P2 C9 103.32(15)
C8 P2 C13 105.55(15)
C9 P2 C13 113.55(15)
C8 P2 Pd1 101.47(10)
C9 P2 Pd1 116.16(11)
C13 P2 Pd1 114.62(10)
C1 Pd1 O1 172.38(11)
C1 Pd1 P2 83.44(8)
O1 Pd1 P2 98.07(7)
C1 Pd1 P1 83.01(8)
O1 Pd1 P1 95.41(7)
P2 Pd1 P1 166.45(3)

loop_
_geom_bond_atom_site_label_1
_geom_bond_atom_site_label_2
_geom_bond_distance
C1 C6 1.413(4)
C1 C2 1.419(4)
C1 Pd1 2.021(3)
C2 C3 1.396(4)
C2 C7 1.517(4)
C3 C4 1.385(5)
C3 H3 0.95
C4 C5 1.390(5)
C4 H4 0.95
C5 C6 1.399(4)
C5 H5 0.95
C6 C8 1.514(4)
C7 P1 1.849(3)
C7 H7A 0.99
C7 H7B 0.99
C8 P2 1.844(3)
C8 H8A 0.99
C8 H8B 0.99
C9 C12 1.529(5)
C9 C10 1.530(5)
C9 C11 1.544(5)
C9 P2 1.868(3)
C10 H10A 0.98
C10 H10B 0.98
C10 H10C 0.98
C11 H11A 0.98
C11 H11B 0.98
C11 H11C 0.98
C12 H12A 0.98
C12 H12B 0.98
C12 H12C 0.98
C13 C14 1.538(5)
C13 C15 1.541(5)
C13 C16 1.542(4)
C13 P2 1.872(3)
C14 H14A 0.98
C14 H14B 0.98
C14 H14C 0.98
C15 H15A 0.98
C15 H15B 0.98
C15 H15C 0.98
C16 H16A 0.98
C16 H16B 0.98
C16 H16C 0.98
C17 C19 1.532(4)
C17 C20 1.537(4)
C17 C18 1.547(4)
C17 P1 1.874(3)
C18 H18A 0.98
C18 H18B 0.98
C18 H18C 0.98
C19 H19A 0.98
C19 H19B 0.98
C19 H19C 0.98
C20 H20A 0.98
C20 H20B 0.98
C20 H20C 0.98
C21 C23 1.536(5)
C21 C24 1.538(5)
C21 C22 1.549(5)
C21 P1 1.867(3)
C22 H22A 0.98
C22 H22B 0.98
C22 H22C 0.98
C23 H23A 0.98
C23 H23B 0.98
C23 H23C 0.98
C24 H24A 0.98
C24 H24B 0.98
C24 H24C 0.98
C25 O1 1.361(4)
C25 C26 1.523(5)
C25 H25A 0.99
C25 H25B 0.99
C26 F1 1.375(4)
C26 H26A 0.99
C26 H26B 0.99
O1 Pd1 2.082(2)
P1 Pd1 2.2996(8)
P2 Pd1 2.2965(8)
